data_7110767
loop_
_publ_author_name
'Jeffery, John C.'
'Odell, Barbara'
'Stevens, Nicola'
'Talbot, Robert E.'

_publ_section_title
;
 Self assembly of a novel water soluble iron(ii) macrocyclic phosphine
 complex from tetrakis(hydroxymethyl)phosphonium sulfate and iron(ii)
 ammonium sulfate: single crystal X-ray structure of the complex
 [Fe(H2O)2{RP(CH2N(CH2PR2)CH2)2PR}]SO4&#x00B7;4H2O (R = CH2OH)
;
_journal_issue 1
_journal_name_full 'Chemical Communications'
_journal_page_first 101
_journal_paper_doi 10.1039/a908309j
_journal_year 2000
_chemical_formula_sum 'C12 H42 Fe N2 O16 P4 S'
_chemical_formula_weight 682.27
_chemical_name_systematic
; 
 ? 
;
_space_group_IT_number 15
_symmetry_cell_setting monoclinic
_symmetry_space_group_name_Hall '-C 2yc'
_symmetry_space_group_name_H-M 'C 1 2/c 1'
_atom_sites_solution_hydrogens geom
_atom_sites_solution_primary direct
_atom_sites_solution_secondary difmap
_audit_creation_method SHELXL
_cell_angle_alpha 90.00
_cell_angle_beta 90.68(2)
_cell_angle_gamma 90.00
_cell_formula_units_Z 4
_cell_length_a 12.106(4)
_cell_length_b 14.103(6)
_cell_length_c 15.032(4)
_cell_measurement_temperature 173(2)
_cell_volume 2566.2(15)
_computing_data_collection 'Siemens/Bruker SMART area detector '
_computing_structure_refinement 'SHELXL-93 (Sheldrick, 1993)'
_computing_structure_solution 'SHELXS-86 (Sheldrick, 1990)'
_diffrn_ambient_temperature 173(2)
_diffrn_radiation_monochromator graphite
_diffrn_radiation_source 'fine-focus sealed tube'
_diffrn_radiation_type MoK\a
_diffrn_radiation_wavelength 0.71073
_diffrn_reflns_av_R_equivalents 0.0263
_diffrn_reflns_av_sigmaI/netI 0.0360
_diffrn_reflns_limit_h_max 15
_diffrn_reflns_limit_h_min -14
_diffrn_reflns_limit_k_max 18
_diffrn_reflns_limit_k_min -17
_diffrn_reflns_limit_l_max 19
_diffrn_reflns_limit_l_min -18
_diffrn_reflns_number 7820
_diffrn_reflns_theta_max 27.49
_diffrn_reflns_theta_min 2.22
_exptl_absorpt_coefficient_mu 0.995
_exptl_crystal_density_diffrn 1.766
_exptl_crystal_F_000 1432
_exptl_crystal_size_max 0.50
_exptl_crystal_size_mid 0.20
_exptl_crystal_size_min 0.20
_refine_diff_density_max 0.540
_refine_diff_density_min -0.769
_refine_diff_density_rms 0.080
_refine_ls_extinction_method none
_refine_ls_goodness_of_fit_all 0.946
_refine_ls_goodness_of_fit_obs 1.023
_refine_ls_matrix_type full
_refine_ls_number_parameters 212
_refine_ls_number_reflns 2912
_refine_ls_number_restraints 8
_refine_ls_restrained_S_all 0.995
_refine_ls_restrained_S_obs 1.030
_refine_ls_R_factor_all 0.0362
_refine_ls_R_factor_obs 0.0299
_refine_ls_shift/esd_max 0.002
_refine_ls_shift/esd_mean 0.000
_refine_ls_structure_factor_coef Fsqd
_refine_ls_weighting_details 'w=1/[\s^2^(Fo^2^)+(0.0494P)^2^+0.0000P] where P=(Fo^2^+2Fc^2^)/3'
_refine_ls_weighting_scheme calc
_refine_ls_wR_factor_all 0.0809
_refine_ls_wR_factor_obs 0.0756
_reflns_number_observed 2414
_reflns_number_total 2914
_reflns_observed_criterion >2sigma(I)
_cod_data_source_file a908309jsup1.cif
_cod_data_source_block od
_cod_depositor_comments
;
The following automatic conversions were performed:

'_symmetry_cell_setting' value 'Monoclinic' changed to 'monoclinic'
according to /home/saulius/struct/CIF-dictionaries/cif_core.dic
dictionary named 'cif_core.dic' version 2.4.2 from 2011-04-26.

Automatic conversion script
Id: cif_fix_values 1891 2012-01-12 08:04:46Z andrius 

The following automatic conversions were performed:

'_refine_ls_weighting_scheme' value 'calc
w=1/[\s^2^(Fo^2^)+(0.0494P)^2^+0.0000P] where P=(Fo^2^+2Fc^2^)/3' was
changed to 'calc'. New tag '_refine_ls_weighting_details' was
created. The value of the new tag was set to
'w=1/[\s^2^(Fo^2^)+(0.0494P)^2^+0.0000P] where P=(Fo^2^+2Fc^2^)/3'.

Automatic conversion script
Id: cif_fix_values 3143 2015-03-26 13:38:13Z robertas 
;
_cod_original_cell_volume 2566.3(15)
_cod_original_sg_symbol_H-M C2/c
_cod_database_code 7110767

loop_
_symmetry_equiv_pos_as_xyz
'x, y, z'
'-x, y, -z+1/2'
'x+1/2, y+1/2, z'
'-x+1/2, y+1/2, -z+1/2'
'-x, -y, -z'
'x, -y, z-1/2'
'-x+1/2, -y+1/2, -z'
'x+1/2, -y+1/2, z-1/2'

loop_
_atom_site_aniso_label
_atom_site_aniso_U_11
_atom_site_aniso_U_22
_atom_site_aniso_U_33
_atom_site_aniso_U_23
_atom_site_aniso_U_13
_atom_site_aniso_U_12
Fe 0.0118(2) 0.0071(2) 0.0097(2) 0.000 0.00086(14) 0.000
O 0.0205(8) 0.0125(7) 0.0189(8) 0.0025(6) 0.0058(6) -0.0020(6)
P1 0.0121(2) 0.0088(2) 0.0109(2) -0.0002(2) 0.0019(2) 0.0006(2)
N1 0.0154(8) 0.0108(8) 0.0133(8) -0.0015(6) 0.0003(6) -0.0007(6)
C1 0.0168(10) 0.0111(9) 0.0143(10) -0.0032(7) 0.0007(7) -0.0003(7)
P2 0.0136(3) 0.0103(2) 0.0124(3) 0.0000(2) -0.0010(2) 0.0009(2)
C2 0.0160(10) 0.0130(9) 0.0151(10) -0.0018(7) -0.0030(7) -0.0011(7)
C3 0.0168(10) 0.0106(9) 0.0161(10) -0.0013(7) 0.0020(8) -0.0031(8)
O11 0.0208(8) 0.0252(8) 0.0220(8) -0.0024(6) 0.0048(6) 0.0091(6)
C11 0.0162(10) 0.0169(9) 0.0168(10) 0.0013(8) 0.0046(8) -0.0006(8)
O21 0.0344(10) 0.0477(11) 0.0212(9) 0.0128(8) 0.0095(7) 0.0145(8)
C21 0.0202(10) 0.0190(10) 0.0178(10) 0.0053(8) -0.0025(8) -0.0005(8)
O22 0.0239(9) 0.0448(10) 0.0322(9) -0.0089(8) -0.0114(7) 0.0124(8)
C22 0.0177(10) 0.0195(10) 0.0206(11) -0.0036(8) -0.0028(8) 0.0050(8)
S 0.0192(4) 0.0123(3) 0.0167(4) 0.000 -0.0006(3) 0.000
O1 0.078(2) 0.0156(11) 0.0156(13) -0.0012(9) -0.0109(13) 0.0014(12)
O2 0.032(2) 0.055(2) 0.049(2) -0.0001(14) 0.0032(13) -0.0212(13)
O3 0.011(2) 0.020(2) 0.029(3) 0.006(2) -0.003(2) -0.005(2)
O4 0.036(3) 0.021(2) 0.023(3) 0.004(2) 0.010(2) -0.008(2)
O5 0.0344(12) 0.062(2) 0.102(2) 0.0480(15) 0.0027(12) 0.0095(11)
O6 0.0300(9) 0.0182(8) 0.0260(9) -0.0005(7) 0.0023(7) -0.0028(7)

loop_
_atom_site_label
_atom_site_type_symbol
_atom_site_fract_x
_atom_site_fract_y
_atom_site_fract_z
_atom_site_U_iso_or_equiv
_atom_site_thermal_displace_type
_atom_site_occupancy
_atom_site_calc_flag
_atom_site_refinement_flags
_atom_site_disorder_group
Fe Fe 0.0000 0.17844(2) 0.2500 0.00952(11) Uani 1 d S .
O O -0.08389(12) 0.06836(10) 0.31040(10) 0.0172(3) Uani 1 d D .
H1 H -0.0655(26) 0.0199(18) 0.3054(22) 0.050 Uiso 1 d D .
H2 H -0.1293(22) 0.0700(23) 0.3434(19) 0.050 Uiso 1 d D .
P1 P -0.08611(4) 0.29629(3) 0.31236(3) 0.01057(12) Uani 1 d . .
N1 N 0.12060(13) 0.37005(11) 0.36364(10) 0.0132(3) Uani 1 d . .
C1 C 0.0031(2) 0.37066(13) 0.38648(13) 0.0141(4) Uani 1 d . .
H1A H -0.0240(2) 0.43684(13) 0.38423(13) 0.017 Uiso 1 calc R .
H1B H -0.0045(2) 0.34796(13) 0.44843(13) 0.017 Uiso 1 calc R .
P2 P 0.12622(4) 0.17136(3) 0.36004(3) 0.01211(12) Uani 1 d . .
C2 C 0.1800(2) 0.28668(13) 0.39908(13) 0.0147(4) Uani 1 d . .
H2A H 0.1767(2) 0.28819(13) 0.46484(13) 0.018 Uiso 1 calc R .
H2B H 0.2587(2) 0.29164(13) 0.38239(13) 0.018 Uiso 1 calc R .
C3 C 0.1411(2) 0.38669(14) 0.26951(13) 0.0145(4) Uani 1 d D .
H3A H 0.2179(16) 0.3886(16) 0.2639(14) 0.017(6) Uiso 1 d D .
H3B H 0.1099(17) 0.4444(15) 0.2525(15) 0.022(6) Uiso 1 d D .
O11 O -0.25869(12) 0.36251(11) 0.40852(10) 0.0226(3) Uani 1 d . .
H11 H -0.3173(11) 0.3697(9) 0.3788(13) 0.034 Uiso 1 calc R .
C11 C -0.2072(2) 0.27551(14) 0.38364(13) 0.0166(4) Uani 1 d . .
H11A H -0.2614(2) 0.23539(14) 0.35125(13) 0.020 Uiso 1 calc R .
H11B H -0.1834(2) 0.24096(14) 0.43790(13) 0.020 Uiso 1 calc R .
O21 O -0.01087(14) 0.16240(13) 0.49616(11) 0.0344(4) Uani 1 d . .
H21 H -0.0099(13) 0.1599(18) 0.55199(12) 0.052 Uiso 1 calc R .
C21 C 0.0813(2) 0.11322(15) 0.46275(13) 0.0190(4) Uani 1 d . .
H21A H 0.0611(2) 0.04645(15) 0.45030(13) 0.023 Uiso 1 calc R .
H21B H 0.1421(2) 0.11372(15) 0.50733(13) 0.023 Uiso 1 calc R .
O22 O 0.32190(13) 0.10051(13) 0.41391(11) 0.0337(4) Uani 1 d . .
H22 H 0.3862(6) 0.1161(21) 0.3994(4) 0.051 Uiso 1 calc R .
C22 C 0.2517(2) 0.10197(15) 0.33751(14) 0.0193(4) Uani 1 d . .
H22A H 0.2310(2) 0.03631(15) 0.32108(14) 0.023 Uiso 1 calc R .
H22B H 0.2915(2) 0.13040(15) 0.28690(14) 0.023 Uiso 1 calc R .
S S 0.0000 0.16011(5) 0.7500 0.0161(2) Uani 1 d S .
O1 O -0.0190(3) 0.1007(2) 0.6716(2) 0.0364(8) Uani 0.676(3) d P 1
O2 O 0.0966(2) 0.2218(2) 0.7394(2) 0.0454(9) Uani 0.676(3) d P 1
O3 O -0.0929(3) 0.0942(3) 0.7217(3) 0.0201(12) Uani 0.324(3) d P 2
O4 O 0.0334(4) 0.2151(3) 0.6744(3) 0.0266(14) Uani 0.324(3) d P 2
O5 O -0.0290(2) 0.3874(2) 0.6434(2) 0.0663(8) Uani 1 d D .
H5A H -0.0955(19) 0.4049(22) 0.6217(19) 0.050 Uiso 1 d D .
H5B H -0.0378(25) 0.3358(17) 0.6728(20) 0.050 Uiso 1 d D .
O6 O -0.23109(13) 0.45326(11) 0.57763(11) 0.0247(3) Uani 1 d D .
H6A H -0.2366(25) 0.4332(22) 0.5287(15) 0.050 Uiso 1 d D .
H6B H -0.1997(24) 0.5023(17) 0.5761(22) 0.050 Uiso 1 d D .

loop_
_atom_type_symbol
_atom_type_description
_atom_type_scat_dispersion_real
_atom_type_scat_dispersion_imag
_atom_type_scat_source
C C 0.0033 0.0016 'International Tables Vol C Tables 4.2.6.8 and 6.1.1.4'
H H 0.0000 0.0000 'International Tables Vol C Tables 4.2.6.8 and 6.1.1.4'
N N 0.0061 0.0033 'International Tables Vol C Tables 4.2.6.8 and 6.1.1.4'
O O 0.0106 0.0060 'International Tables Vol C Tables 4.2.6.8 and 6.1.1.4'
P P 0.1023 0.0942 'International Tables Vol C Tables 4.2.6.8 and 6.1.1.4'
S S 0.1246 0.1234 'International Tables Vol C Tables 4.2.6.8 and 6.1.1.4'
Fe Fe 0.3463 0.8444 'International Tables Vol C Tables 4.2.6.8 and 6.1.1.4'

loop_
_geom_angle_atom_site_label_1
_geom_angle_atom_site_label_2
_geom_angle_atom_site_label_3
_geom_angle
_geom_angle_site_symmetry_1
_geom_angle_site_symmetry_3
O Fe O 82.87(9) . 2
O Fe P1 98.25(5) . .
O Fe P1 178.87(4) 2 .
O Fe P1 178.88(4) . 2
O Fe P1 98.25(5) 2 2
P1 Fe P1 80.63(4) . 2
O Fe P2 87.51(5) . 2
O Fe P2 88.66(5) 2 2
P1 Fe P2 91.49(2) . 2
P1 Fe P2 92.41(2) 2 2
O Fe P2 88.66(5) . .
O Fe P2 87.51(5) 2 .
P1 Fe P2 92.41(2) . .
P1 Fe P2 91.49(2) 2 .
P2 Fe P2 174.89(3) 2 .
Fe O H1 120.6(26) . .
Fe O H2 129.6(25) . .
H1 O H2 109.3(35) . .
C11 P1 C1 101.55(9) . .
C11 P1 C3 102.08(9) . 2
C1 P1 C3 101.93(9) . 2
C11 P1 Fe 120.98(7) . .
C1 P1 Fe 114.15(6) . .
C3 P1 Fe 113.66(7) 2 .
C3 N1 C1 113.7(2) . .
C3 N1 C2 113.03(15) . .
C1 N1 C2 112.96(15) . .
N1 C1 P1 114.39(12) . .
N1 C1 H1A 108.66(10) . .
P1 C1 H1A 108.66(6) . .
N1 C1 H1B 108.66(10) . .
P1 C1 H1B 108.66(6) . .
H1A C1 H1B 107.6 . .
C21 P2 C22 99.82(10) . .
C21 P2 C2 103.48(10) . .
C22 P2 C2 103.78(10) . .
C21 P2 Fe 115.75(7) . .
C22 P2 Fe 116.40(7) . .
C2 P2 Fe 115.50(7) . .
N1 C2 P2 114.78(14) . .
N1 C2 H2A 108.57(10) . .
P2 C2 H2A 108.57(6) . .
N1 C2 H2B 108.57(10) . .
P2 C2 H2B 108.57(6) . .
H2A C2 H2B 107.5 . .
N1 C3 P1 117.46(13) . 2
N1 C3 H3A 105.9(14) . .
P1 C3 H3A 107.7(13) 2 .
N1 C3 H3B 109.5(14) . .
P1 C3 H3B 105.8(14) 2 .
H3A C3 H3B 110.4(20) . .
C11 O11 H11 109.47(10) . .
O11 C11 P1 111.55(13) . .
O11 C11 H11A 109.31(10) . .
P1 C11 H11A 109.31(7) . .
O11 C11 H11B 109.31(10) . .
P1 C11 H11B 109.31(7) . .
H11A C11 H11B 108.0 . .
C21 O21 H21 109.47(10) . .
O21 C21 P2 108.86(14) . .
O21 C21 H21A 109.91(12) . .
P2 C21 H21A 109.91(7) . .
O21 C21 H21B 109.91(11) . .
P2 C21 H21B 109.91(7) . .
H21A C21 H21B 108.3 . .
C22 O22 H22 109.47(11) . .
O22 C22 P2 110.23(14) . .
O22 C22 H22A 109.61(11) . .
P2 C22 H22A 109.61(7) . .
O22 C22 H22B 109.61(12) . .
P2 C22 H22B 109.61(7) . .
H22A C22 H22B 108.1 . .
O4 S O4 114.7(4) 2_556 .
O1 S O1 110.1(2) 2_556 .
O1 S O2 111.8(2) 2_556 2_556
O1 S O2 108.0(2) . 2_556
O1 S O2 108.0(2) 2_556 .
O1 S O2 111.8(2) . .
O2 S O2 107.2(3) 2_556 .
O4 S O3 108.9(3) 2_556 2_556
O4 S O3 109.7(3) . 2_556
O4 S O3 109.7(3) 2_556 .
O4 S O3 108.9(3) . .
O3 S O3 104.4(3) 2_556 .
H5A O5 H5B 107.7(28) . .
H6A O6 H6B 108.8(32) . .

loop_
_geom_bond_atom_site_label_1
_geom_bond_atom_site_label_2
_geom_bond_distance
_geom_bond_site_symmetry_2
Fe O 2.0707(15) .
Fe O 2.0707(15) 2
Fe P1 2.1797(8) .
Fe P1 2.1797(8) 2
Fe P2 2.2408(8) 2
Fe P2 2.2408(8) .
O H1 0.72(2) .
O H2 0.75(2) .
P1 C11 1.849(2) .
P1 C1 1.865(2) .
P1 C3 1.888(2) 2
N1 C3 1.458(2) .
N1 C1 1.467(2) .
N1 C2 1.475(2) .
C1 H1A 0.99 .
C1 H1B 0.99 .
P2 C21 1.836(2) .
P2 C22 1.842(2) .
P2 C2 1.845(2) .
C2 H2A 0.99 .
C2 H2B 0.99 .
C3 P1 1.888(2) 2
C3 H3A 0.94(2) .
C3 H3B 0.93(2) .
O11 C11 1.428(2) .
O11 H11 0.84 .
C11 H11A 0.99 .
C11 H11B 0.99 .
O21 C21 1.411(3) .
O21 H21 0.84 .
C21 H21A 0.99 .
C21 H21B 0.99 .
O22 C22 1.421(3) .
O22 H22 0.84 .
C22 H22A 0.99 .
C22 H22B 0.99 .
S O4 1.438(4) 2_556
S O4 1.438(4) .
S O1 1.463(2) 2_556
S O1 1.463(2) .
S O2 1.468(3) 2_556
S O2 1.468(3) .
S O3 1.516(4) 2_556
S O3 1.516(4) .
O5 H5A 0.90(2) .
O5 H5B 0.86(2) .
O6 H6A 0.79(2) .
O6 H6B 0.79(2) .
